data_4315774
loop_
_publ_author_name
'Rosana P. Sartoris'
'Ricardo C. Santana'
'Ricardo F. Baggio'
'Octavio Pe\~na'
'Mireille Perec'
'Rafael Calvo'

_publ_section_title
;
 Pyrophosphate-Bridged CuII Chain Magnet: {[Na3Cu(P2O7)(NO3)].3H2O}n
;
_journal_name_full 'Inorganic Chemistry'
_journal_page_first 5650
_journal_page_last 5657
_journal_paper_doi 10.1021/ic100398k
_journal_volume 49
_journal_year 2010
_chemical_formula_iupac 'Cu, 3Na, (N O3), (O7 P2), 3(H2 O)'
_chemical_formula_moiety 'Cu N O10 P2, 3(H2 O), 3(Na) '
_chemical_formula_sum 'Cu H6 N Na3 O13 P2'
_chemical_formula_weight 422.51
_chemical_name_systematic
; 
Trisodium Copper(ii) nitrate pyrophosphate, trihydrate
;
_space_group_IT_number 11
_symmetry_cell_setting monoclinic
_symmetry_space_group_name_Hall '-P 2yb'
_symmetry_space_group_name_H-M 'P 1 21/m 1'
_atom_sites_solution_hydrogens constr
_atom_sites_solution_primary direct
_atom_sites_solution_secondary difmap
_audit_creation_method SHELXL-97
_audit_update_record
;
2008-09-23 # Formatted by publCIF
;
_cell_angle_alpha 90.00
_cell_angle_beta 107.1230(10)
_cell_angle_gamma 90.00
_cell_formula_units_Z 2
_cell_length_a 7.2492(5)
_cell_length_b 8.2446(6)
_cell_length_c 9.9050(7)
_cell_measurement_reflns_used 3957
_cell_measurement_temperature 150(2)
_cell_measurement_theta_max 27.28
_cell_measurement_theta_min 2.46
_cell_volume 565.75(7)
_computing_cell_refinement 'SAINT (Bruker, 2002)'
_computing_data_collection 'SMART (Bruker, 2001)'
_computing_data_reduction 'SAINT '
_computing_molecular_graphics 'SHELXTL  (Sheldrick, 2008)'
_computing_publication_material 'SHELXTL '
_computing_structure_refinement 'SHELXL97 (Sheldrick, 2008)'
_computing_structure_solution 'SHELXS97 (Sheldrick, 2008)'
_diffrn_ambient_temperature 150(2)
_diffrn_measured_fraction_theta_full 0.997
_diffrn_measured_fraction_theta_max 0.935
_diffrn_measurement_device_type 'Bruker Smart CCD area detector'
_diffrn_measurement_method 'CCD rotation images, thin slices'
_diffrn_radiation_monochromator graphite
_diffrn_radiation_source 'fine-focus sealed tube'
_diffrn_radiation_type MoK\a
_diffrn_radiation_wavelength 0.71073
_diffrn_reflns_av_R_equivalents 0.0136
_diffrn_reflns_av_sigmaI/netI 0.0133
_diffrn_reflns_limit_h_max 9
_diffrn_reflns_limit_h_min -9
_diffrn_reflns_limit_k_max 10
_diffrn_reflns_limit_k_min -10
_diffrn_reflns_limit_l_max 12
_diffrn_reflns_limit_l_min -12
_diffrn_reflns_number 4550
_diffrn_reflns_theta_full 26.00
_diffrn_reflns_theta_max 27.70
_diffrn_reflns_theta_min 2.15
_diffrn_standards_number 0
_exptl_absorpt_coefficient_mu 2.402
_exptl_absorpt_correction_T_max 0.75
_exptl_absorpt_correction_T_min 0.70
_exptl_absorpt_correction_type multi-scan
_exptl_absorpt_process_details 'SADABS in SAINT-NT (Bruker, 2002)'
_exptl_crystal_colour blue
_exptl_crystal_density_diffrn 2.480
_exptl_crystal_density_method 'not measured'
_exptl_crystal_description block
_exptl_crystal_F_000 418
_exptl_crystal_size_max 0.18
_exptl_crystal_size_mid 0.14
_exptl_crystal_size_min 0.12
_refine_diff_density_max 0.418
_refine_diff_density_min -0.344
_refine_diff_density_rms 0.071
_refine_ls_extinction_coef 0.0235(15)
_refine_ls_extinction_expression Fc^*^=kFc[1+0.001xFc^2^\l^3^/sin(2\q)]^-1/4^
_refine_ls_extinction_method SHELXL
_refine_ls_goodness_of_fit_ref 1.077
_refine_ls_hydrogen_treatment mixed
_refine_ls_matrix_type full
_refine_ls_number_parameters 124
_refine_ls_number_reflns 1331
_refine_ls_number_restraints 6
_refine_ls_restrained_S_all 1.080
_refine_ls_R_factor_all 0.0184
_refine_ls_R_factor_gt 0.0181
_refine_ls_shift/su_max 0.001
_refine_ls_shift/su_mean 0.000
_refine_ls_structure_factor_coef Fsqd
_refine_ls_weighting_details 'calc w=1/[\s^2^(Fo^2^)+(0.0247P)^2^+0.5208P] where P=(Fo^2^+2Fc^2^)/3'
_refine_ls_weighting_scheme calc
_refine_ls_wR_factor_gt 0.0487
_refine_ls_wR_factor_ref 0.0489
_reflns_number_gt 1309
_reflns_number_total 1331
_reflns_threshold_expression I>2\s(I)
_cod_data_source_file ic100398k_si_002.cif
_cod_data_source_block Cu-Na-Pyro
_cod_original_formula_sum ' Cu H6 N Na3 O13 P2'
_cod_database_code 4315774

loop_
_symmetry_equiv_pos_as_xyz
'x, y, z'
'-x, y+1/2, -z'
'-x, -y, -z'
'x, -y-1/2, z'

loop_
_atom_site_label
_atom_site_type_symbol
_atom_site_fract_x
_atom_site_fract_y
_atom_site_fract_z
_atom_site_U_iso_or_equiv
_atom_site_adp_type
_atom_site_occupancy
_atom_site_symmetry_multiplicity
_atom_site_calc_flag
_atom_site_refinement_flags
_atom_site_disorder_assembly
_atom_site_disorder_group
Cu1 Cu 0.5000 1.0000 0.0000 0.00912(10) Uani 1 2 d S . .
P1 P 0.67287(7) 0.7500 0.24530(5) 0.00790(13) Uani 1 2 d S . .
P2 P 0.26909(7) 0.7500 0.12782(5) 0.00781(13) Uani 1 2 d S . .
O1 O 0.8154(2) 0.7500 0.39071(16) 0.0113(3) Uani 1 2 d S . .
O2 O 0.68493(15) 0.90334(14) 0.16293(11) 0.0135(2) Uani 1 1 d . . .
O3 O 0.4586(2) 0.7500 0.26559(15) 0.0099(3) Uani 1 2 d S . .
O4 O 0.27842(15) 0.90459(13) 0.04567(11) 0.0111(2) Uani 1 1 d . . .
O5 O 0.0969(2) 0.7500 0.18344(16) 0.0111(3) Uani 1 2 d S . .
N1 N 0.6227(3) 1.2500 0.2786(2) 0.0125(4) Uani 1 2 d S . .
O11 O 0.8027(2) 1.2500 0.30780(18) 0.0175(3) Uani 1 2 d S . .
O12 O 0.5449(2) 1.2500 0.37657(17) 0.0212(4) Uani 1 2 d S . .
O13 O 0.5180(2) 1.2500 0.15270(16) 0.0140(3) Uani 1 2 d S . .
Na1 Na 0.96836(9) 1.03419(8) 0.17945(7) 0.01542(16) Uani 1 1 d . . .
Na2 Na 1.15779(13) 0.7500 0.42930(9) 0.01425(19) Uani 1 2 d S . .
O1W O 1.21150(18) 1.03336(16) 0.40520(13) 0.0175(3) Uani 1 1 d D . .
H1WA H 1.196(3) 1.096(2) 0.4674(19) 0.032(6) Uiso 1 1 d D . .
H1WB H 1.312(3) 1.060(3) 0.384(3) 0.046(8) Uiso 1 1 d D . .
O2W O 1.1256(2) 1.2500 0.10720(17) 0.0136(3) Uani 1 2 d SD . .
H2WA H 1.2491(14) 1.2500 0.135(2) 0.009(6) Uiso 1 2 d SD . .
H2WB H 1.098(4) 1.2500 0.0176(11) 0.043(11) Uiso 1 2 d SD . .

loop_
_atom_site_aniso_label
_atom_site_aniso_U_11
_atom_site_aniso_U_22
_atom_site_aniso_U_33
_atom_site_aniso_U_23
_atom_site_aniso_U_13
_atom_site_aniso_U_12
Cu1 0.00722(15) 0.00969(15) 0.00958(15) 0.00267(9) 0.00113(10) 0.00004(9)
P1 0.0072(2) 0.0088(3) 0.0069(2) 0.000 0.00089(19) 0.000
P2 0.0070(2) 0.0088(2) 0.0075(2) 0.000 0.00185(19) 0.000
O1 0.0099(7) 0.0137(7) 0.0088(7) 0.000 0.0002(6) 0.000
O2 0.0091(5) 0.0145(5) 0.0148(5) 0.0066(4) 0.0005(4) -0.0009(4)
O3 0.0081(7) 0.0139(7) 0.0072(7) 0.000 0.0013(5) 0.000
O4 0.0091(5) 0.0112(5) 0.0121(5) 0.0031(4) 0.0018(4) -0.0001(4)
O5 0.0093(7) 0.0148(7) 0.0098(7) 0.000 0.0035(6) 0.000
N1 0.0115(9) 0.0119(9) 0.0130(9) 0.000 0.0021(7) 0.000
O11 0.0084(7) 0.0240(9) 0.0184(8) 0.000 0.0014(6) 0.000
O12 0.0168(8) 0.0358(10) 0.0122(8) 0.000 0.0061(6) 0.000
O13 0.0129(7) 0.0186(8) 0.0089(7) 0.000 0.0006(6) 0.000
Na1 0.0125(3) 0.0152(3) 0.0162(3) 0.0030(3) 0.0006(3) -0.0026(2)
Na2 0.0152(4) 0.0160(4) 0.0099(4) 0.000 0.0009(3) 0.000
O1W 0.0192(6) 0.0173(6) 0.0160(6) -0.0045(5) 0.0050(5) -0.0018(5)
O2W 0.0093(7) 0.0161(8) 0.0143(8) 0.000 0.0018(6) 0.000

loop_
_atom_type_symbol
_atom_type_description
_atom_type_scat_dispersion_real
_atom_type_scat_dispersion_imag
_atom_type_scat_source
H H 0.0000 0.0000 'International Tables Vol C Tables 4.2.6.8 and 6.1.1.4'
N N 0.0061 0.0033 'International Tables Vol C Tables 4.2.6.8 and 6.1.1.4'
O O 0.0106 0.0060 'International Tables Vol C Tables 4.2.6.8 and 6.1.1.4'
Cu Cu 0.3201 1.2651 'International Tables Vol C Tables 4.2.6.8 and 6.1.1.4'
Na Na 0.0362 0.0249 'International Tables Vol C Tables 4.2.6.8 and 6.1.1.4'
P P 0.1023 0.0942 'International Tables Vol C Tables 4.2.6.8 and 6.1.1.4'

loop_
_geom_angle_atom_site_label_1
_geom_angle_atom_site_label_2
_geom_angle_atom_site_label_3
_geom_angle
_geom_angle_site_symmetry_1
_geom_angle_site_symmetry_3
_geom_angle_publ_flag
O2 Cu1 O2 180.0 . 3_675 y
O2 Cu1 O4 86.80(4) . 3_675 y
O2 Cu1 O4 93.20(4) 3_675 3_675 y
O2 Cu1 O4 93.20(4) . . y
O2 Cu1 O4 86.80(4) 3_675 . y
O4 Cu1 O4 180.0 3_675 . y
O2 Cu1 O13 93.66(5) . 3_675 y
O2 Cu1 O13 86.34(5) 3_675 3_675 y
O4 Cu1 O13 95.19(5) 3_675 3_675 y
O4 Cu1 O13 84.81(5) . 3_675 y
O2 Cu1 O13 86.34(5) . . y
O2 Cu1 O13 93.66(5) 3_675 . y
O4 Cu1 O13 84.81(5) 3_675 . y
O4 Cu1 O13 95.19(5) . . y
O13 Cu1 O13 180.00(6) 3_675 . y
O1 P1 O2 112.43(5) . 4_575 ?
O1 P1 O2 112.43(5) . . ?
O2 P1 O2 112.44(9) 4_575 . ?
O1 P1 O3 107.08(8) . . ?
O2 P1 O3 105.93(5) 4_575 . ?
O2 P1 O3 105.93(5) . . ?
O5 P2 O4 111.55(5) . 4_575 ?
O5 P2 O4 111.55(5) . . ?
O4 P2 O4 113.47(9) 4_575 . ?
O5 P2 O3 106.23(8) . . ?
O4 P2 O3 106.77(5) 4_575 . ?
O4 P2 O3 106.77(5) . . ?
P1 O1 Na2 122.64(9) . . ?
P1 O2 Cu1 130.77(7) . . ?
P1 O2 Na1 123.15(6) . . ?
Cu1 O2 Na1 104.62(5) . . ?
P1 O3 P2 119.91(9) . . ?
P2 O4 Cu1 128.89(6) . . ?
P2 O4 Na1 121.30(6) . 3_675 ?
Cu1 O4 Na1 97.76(4) . 3_675 ?
P2 O5 Na2 117.24(9) . 1_455 ?
P2 O5 Na1 109.71(4) . 4_475 ?
Na2 O5 Na1 88.39(4) 1_455 4_475 ?
P2 O5 Na1 109.71(4) . 1_455 ?
Na2 O5 Na1 88.39(4) 1_455 1_455 ?
Na1 O5 Na1 137.07(7) 4_475 1_455 ?
O11 N1 O13 120.94(18) . . ?
O11 N1 O12 119.77(19) . . ?
O13 N1 O12 119.29(18) . . ?
N1 O11 Na2 91.83(13) . 3_776 ?
N1 O12 Na2 96.63(13) . 3_776 ?
N1 O13 Cu1 120.17(5) . . ?
N1 O13 Cu1 120.17(5) . 2_655 ?
Cu1 O13 Cu1 108.66(6) . 2_655 ?
O2 Na1 O2W 147.97(5) . . ?
O2 Na1 O1W 117.57(5) . . ?
O2W Na1 O1W 89.82(5) . . ?
O2 Na1 O4 68.52(4) . 3_675 ?
O2W Na1 O4 81.76(5) . 3_675 ?
O1W Na1 O4 168.33(5) . 3_675 ?
O2 Na1 O5 83.26(5) . 1_655 ?
O2W Na1 O5 120.12(5) . 1_655 ?
O1W Na1 O5 79.41(5) . 1_655 ?
O4 Na1 O5 111.80(5) 3_675 1_655 ?
O2 Na1 Cu1 34.09(3) . . ?
O2W Na1 Cu1 114.30(4) . . ?
O1W Na1 Cu1 147.58(4) . . ?
O4 Na1 Cu1 35.39(3) 3_675 . ?
O5 Na1 Cu1 104.05(4) 1_655 . ?
O2 Na1 Na2 83.59(4) . . ?
O2W Na1 Na2 128.35(5) . . ?
O1W Na1 Na2 44.86(3) . . ?
O4 Na1 Na2 146.26(4) 3_675 . ?
O5 Na1 Na2 43.70(4) 1_655 . ?
Cu1 Na1 Na2 117.30(2) . . ?
O5 Na2 O1W 83.26(4) 1_655 . ?
O5 Na2 O1W 83.26(4) 1_655 4_575 ?
O1W Na2 O1W 155.22(7) . 4_575 ?
O5 Na2 O1 88.00(6) 1_655 . ?
O1W Na2 O1 100.10(4) . . ?
O1W Na2 O1 100.10(4) 4_575 . ?
O5 Na2 O12 132.39(7) 1_655 3_776 ?
O1W Na2 O12 86.93(4) . 3_776 ?
O1W Na2 O12 86.93(4) 4_575 3_776 ?
O1 Na2 O12 139.61(7) . 3_776 ?
O5 Na2 O11 175.84(7) 1_655 3_776 ?
O1W Na2 O11 97.47(4) . 3_776 ?
O1W Na2 O11 97.47(4) 4_575 3_776 ?
O1 Na2 O11 87.84(6) . 3_776 ?
O12 Na2 O11 51.78(5) 3_776 3_776 ?
O5 Na2 Na1 47.92(2) 1_655 4_575 ?
O1W Na2 Na1 130.16(4) . 4_575 ?
O1W Na2 Na1 45.18(3) 4_575 4_575 ?
O1 Na2 Na1 72.90(3) . 4_575 ?
O12 Na2 Na1 130.68(3) 3_776 4_575 ?
O11 Na2 Na1 130.45(3) 3_776 4_575 ?
O5 Na2 Na1 47.92(2) 1_655 . ?
O1W Na2 Na1 45.18(3) . . ?
O1W Na2 Na1 130.16(4) 4_575 . ?
O1 Na2 Na1 72.90(3) . . ?
O12 Na2 Na1 130.68(3) 3_776 . ?
O11 Na2 Na1 130.45(3) 3_776 . ?
Na1 Na2 Na1 87.41(3) 4_575 . ?
Na2 O1W Na1 89.96(5) . . ?
Na2 O1W H1WA 118.1(16) . . ?
Na1 O1W H1WA 117.4(16) . . ?
Na2 O1W H1WB 117.2(19) . . ?
Na1 O1W H1WB 102.9(18) . . ?
H1WA O1W H1WB 109.3(19) . . ?
Na1 O2W Na1 99.21(7) . 4_585 ?
Na1 O2W H2WA 117.5(8) . . ?
Na1 O2W H2WA 117.5(8) 4_585 . ?
Na1 O2W H2WB 109.5(12) . . ?
Na1 O2W H2WB 109.5(12) 4_585 . ?
H2WA O2W H2WB 104(2) . . ?

loop_
_geom_bond_atom_site_label_1
_geom_bond_atom_site_label_2
_geom_bond_distance
_geom_bond_site_symmetry_2
_geom_bond_publ_flag
Cu1 O2 1.9398(10) . y
Cu1 O2 1.9398(10) 3_675 y
Cu1 O4 1.9574(10) 3_675 y
Cu1 O4 1.9574(10) . y
Cu1 O13 2.5371(9) 3_675 y
Cu1 O13 2.5371(9) . y
P1 O1 1.5053(15) . y
P1 O2 1.5210(11) 4_575 y
P1 O2 1.5210(11) . y
P1 O3 1.6238(15) . y
P2 O5 1.5052(15) . y
P2 O4 1.5243(11) 4_575 y
P2 O4 1.5243(11) . y
P2 O3 1.6266(15) . y
N1 O11 1.250(2) . ?
N1 O13 1.255(2) . ?
N1 O12 1.258(2) . ?
Na1 O2W 2.3362(12) . y
Na1 O1W 2.4054(14) . y
Na1 O4 2.4655(12) 3_675 y
Na1 O5 2.5177(9) 1_655 y
Na1 Na2 3.3910(9) . y
Na2 O5 2.3435(17) 1_655 y
Na2 O1W 2.3919(13) . y
Na2 O1W 2.3919(13) 4_575 y
Na2 O12 2.4295(19) 3_776 y
Na2 O11 2.5345(19) 3_776 y
Na2 Na1 3.3910(9) 4_575 y
Cu1 Na1 3.3486(7) . y
Cu1 Na1 3.3486(7) 3_675 y
O1W H1WA 0.840(9) . ?
O1W H1WB 0.844(10) . ?
O2W H2WA 0.855(10) . ?
O2W H2WB 0.851(10) . ?

loop_
_geom_hbond_atom_site_label_D
_geom_hbond_atom_site_label_H
_geom_hbond_atom_site_label_A
_geom_hbond_distance_DH
_geom_hbond_distance_HA
_geom_hbond_distance_DA
_geom_hbond_angle_DHA
_geom_hbond_site_symmetry_A
O1W H1WA O1 0.840(9) 1.911(10) 2.7472(17) 174(2) 3_776
O1W H1WB O12 0.844(10) 2.320(17) 3.0847(18) 151(2) 1_655
O2W H2WA O13 0.855(10) 1.905(12) 2.746(2) 167(2) 1_655
O2W H2WB O5 0.851(10) 2.075(15) 2.856(2) 152(3) 3_675
